data_7105495
loop_
_publ_author_name
'Ijpeij, Edwin G.'
'Coussens, Betty'
'Zuideveld, Martin A.'
'van Doremaele, Gerard H. J.'
'Mountford, Philip'
'Lutz, Martin'
'Spek, Anthony L.'

_publ_section_title
;
 Synthesis, solid state and DFT structure and olefin polymerization
 capability of a unique base-free dimeric methyl titanium dication
;
_journal_issue 19
_journal_name_full 'Chemical Communications'
_journal_page_first 3339
_journal_page_last 3341
_journal_paper_doi 10.1039/b925781k
_journal_volume 46
_journal_year 2010
_chemical_formula_moiety 'C48 H70 F4 N4 Ti2, 2(C24 B F20)'
_chemical_formula_sum 'C96 H70 B2 F44 N4 Ti2'
_chemical_formula_weight 2232.98
_chemical_name_systematic
;
?
;
_space_group_IT_number 2
_symmetry_cell_setting triclinic
_symmetry_space_group_name_Hall '-P 1'
_symmetry_space_group_name_H-M 'P -1'
_atom_sites_solution_hydrogens geom
_atom_sites_solution_primary direct
_atom_sites_solution_secondary difmap
_audit_creation_method SHELXL-97
_cell_angle_alpha 105.738(1)
_cell_angle_beta 105.857(2)
_cell_angle_gamma 96.491(2)
_cell_formula_units_Z 1
_cell_length_a 13.1212(4)
_cell_length_b 13.2408(3)
_cell_length_c 18.5640(3)
_cell_measurement_reflns_used 39432
_cell_measurement_temperature 150(2)
_cell_measurement_theta_max 27.50
_cell_measurement_theta_min 1.63
_cell_volume 2924.54(13)
_computing_cell_refinement Peakref
_computing_data_collection 'Nonius COLLECT'
_computing_data_reduction 'Pixel15, Sadabs, SQUEEZE'
_computing_structure_refinement 'SHELXL-97 (Sheldrick, 1997)'
_computing_structure_solution 'SHELXS-97 (Sheldrick, 1990)'
_diffrn_ambient_temperature 150(2)
_diffrn_measured_fraction_theta_full 0.967
_diffrn_measured_fraction_theta_max 0.967
_diffrn_measurement_device_type 'Nonius KappaCCD'
_diffrn_measurement_method '\f and \w scans'
_diffrn_radiation_monochromator graphite
_diffrn_radiation_source 'rotating anode'
_diffrn_radiation_type MoK\a
_diffrn_radiation_wavelength 0.71073
_diffrn_reflns_av_R_equivalents 0.0212
_diffrn_reflns_av_sigmaI/netI 0.0185
_diffrn_reflns_limit_h_max 17
_diffrn_reflns_limit_h_min -17
_diffrn_reflns_limit_k_max 17
_diffrn_reflns_limit_k_min -17
_diffrn_reflns_limit_l_max 24
_diffrn_reflns_limit_l_min -24
_diffrn_reflns_number 53377
_diffrn_reflns_theta_full 27.49
_diffrn_reflns_theta_max 27.49
_diffrn_reflns_theta_min 1.69
_exptl_absorpt_coefficient_mu 0.247
_exptl_absorpt_correction_T_max 0.7454
_exptl_absorpt_correction_T_min 0.5995
_exptl_absorpt_correction_type multi-scan
_exptl_absorpt_process_details Sadabs
_exptl_crystal_colour 'dark red'
_exptl_crystal_density_diffrn 1.268
_exptl_crystal_density_method 'not measured'
_exptl_crystal_description plate
_exptl_crystal_F_000 1124
_exptl_crystal_size_max 0.66
_exptl_crystal_size_mid 0.51
_exptl_crystal_size_min 0.18
_platon_squeeze_details
;
;
_refine_diff_density_max 0.588
_refine_diff_density_min -0.390
_refine_diff_density_rms 0.072
_refine_ls_extinction_method none
_refine_ls_goodness_of_fit_ref 1.074
_refine_ls_hydrogen_treatment mixed
_refine_ls_matrix_type full
_refine_ls_number_parameters 685
_refine_ls_number_reflns 12979
_refine_ls_number_restraints 6
_refine_ls_restrained_S_all 1.075
_refine_ls_R_factor_all 0.0465
_refine_ls_R_factor_gt 0.0415
_refine_ls_shift/su_max 0.024
_refine_ls_shift/su_mean 0.000
_refine_ls_structure_factor_coef Fsqd
_refine_ls_weighting_details 'calc w=1/[\s^2^(Fo^2^)+(0.0906P)^2^+0.8592P] where P=(Fo^2^+2Fc^2^)/3'
_refine_ls_weighting_scheme calc
_refine_ls_wR_factor_gt 0.1335
_refine_ls_wR_factor_ref 0.1388
_reflns_number_gt 11363
_reflns_number_total 12979
_reflns_threshold_expression I>2\s(I)
_cod_data_source_file b925781k.txt
_cod_data_source_block Compound_3_[BF20]2
_cod_original_cell_volume 2924.53(13)
_cod_database_code 7105495

loop_
_symmetry_equiv_pos_as_xyz
'x, y, z'
'-x, -y, -z'

loop_
_atom_site_label
_atom_site_type_symbol
_atom_site_fract_x
_atom_site_fract_y
_atom_site_fract_z
_atom_site_U_iso_or_equiv
_atom_site_adp_type
_atom_site_occupancy
_atom_site_symmetry_multiplicity
_atom_site_calc_flag
_atom_site_refinement_flags
_atom_site_disorder_assembly
_atom_site_disorder_group
Ti1 Ti 0.01865(2) 0.078981(19) 0.082356(15) 0.01758(8) Uani 1 1 d . . .
F2 F 0.14876(11) 0.09528(11) 0.37397(7) 0.0492(3) Uani 1 1 d . . .
F3 F 0.27652(9) -0.03174(10) 0.16030(7) 0.0396(3) Uani 1 1 d . . .
N1 N 0.05426(10) 0.01239(10) 0.15501(8) 0.0225(3) Uani 1 1 d . . .
N2 N 0.04022(11) -0.10574(10) 0.22739(8) 0.0242(3) Uani 1 1 d . . .
C1 C 0.09439(12) -0.02471(12) 0.21372(9) 0.0225(3) Uani 1 1 d . . .
C2 C 0.20781(13) 0.02764(12) 0.26556(9) 0.0261(3) Uani 1 1 d . . .
C3 C 0.23165(16) 0.09072(15) 0.34345(11) 0.0360(4) Uani 1 1 d . . .
C4 C 0.33416(19) 0.14699(16) 0.39048(13) 0.0480(5) Uani 1 1 d . . .
H4 H 0.3473 0.1880 0.4439 0.058 Uiso 1 1 calc R . .
C5 C 0.41704(18) 0.14234(18) 0.35806(15) 0.0506(5) Uani 1 1 d . . .
H5 H 0.4879 0.1812 0.3895 0.061 Uiso 1 1 calc R . .
C6 C 0.39867(16) 0.08184(18) 0.28037(14) 0.0448(5) Uani 1 1 d . . .
H6 H 0.4560 0.0782 0.2583 0.054 Uiso 1 1 calc R . .
C7 C 0.29493(14) 0.02710(14) 0.23610(11) 0.0318(4) Uani 1 1 d . . .
C8 C -0.07643(13) -0.14782(13) 0.17727(10) 0.0262(3) Uani 1 1 d . . .
H8 H -0.0851 -0.1252 0.1291 0.031 Uiso 1 1 calc R . .
C9 C -0.15047(16) -0.09341(17) 0.21915(12) 0.0395(4) Uani 1 1 d . . .
H9A H -0.1522 -0.1204 0.2631 0.059 Uiso 1 1 calc R . .
H9B H -0.2237 -0.1091 0.1818 0.059 Uiso 1 1 calc R . .
H9C H -0.1230 -0.0158 0.2394 0.059 Uiso 1 1 calc R . .
C10 C -0.11070(14) -0.26871(13) 0.14838(10) 0.0300(3) Uani 1 1 d . . .
H10A H -0.0589 -0.3003 0.1246 0.045 Uiso 1 1 calc R . .
H10B H -0.1828 -0.2899 0.1089 0.045 Uiso 1 1 calc R . .
H10C H -0.1126 -0.2942 0.1929 0.045 Uiso 1 1 calc R . .
C11 C 0.09640(14) -0.15366(13) 0.28787(10) 0.0284(3) Uani 1 1 d . . .
H11 H 0.1641 -0.1001 0.3220 0.034 Uiso 1 1 calc R . .
C12 C 0.13282(17) -0.25452(16) 0.24992(12) 0.0377(4) Uani 1 1 d . . .
H12A H 0.0700 -0.3138 0.2232 0.057 Uiso 1 1 calc R . .
H12B H 0.1852 -0.2730 0.2908 0.057 Uiso 1 1 calc R . .
H12C H 0.1667 -0.2416 0.2114 0.057 Uiso 1 1 calc R . .
C13 C 0.03246(19) -0.1689(2) 0.34268(12) 0.0459(5) Uani 1 1 d . . .
H13A H 0.0099 -0.1020 0.3638 0.069 Uiso 1 1 calc R . .
H13B H 0.0780 -0.1882 0.3863 0.069 Uiso 1 1 calc R . .
H13C H -0.0316 -0.2261 0.3132 0.069 Uiso 1 1 calc R . .
C14 C -0.03509(12) 0.23259(11) 0.05005(9) 0.0206(3) Uani 1 1 d . . .
C15 C -0.09211(13) 0.20769(11) 0.10020(10) 0.0248(3) Uani 1 1 d . . .
C16 C -0.01484(14) 0.22170(12) 0.17482(10) 0.0271(3) Uani 1 1 d . . .
C17 C 0.08987(13) 0.25413(12) 0.17041(9) 0.0255(3) Uani 1 1 d . . .
C18 C 0.07715(12) 0.26155(11) 0.09343(9) 0.0215(3) Uani 1 1 d . . .
C19 C -0.08377(14) 0.23683(13) -0.03184(10) 0.0276(3) Uani 1 1 d . . .
H19A H -0.0713 0.3113 -0.0316 0.041 Uiso 1 1 calc R . .
H19B H -0.1617 0.2077 -0.0502 0.041 Uiso 1 1 calc R . .
H19C H -0.0501 0.1943 -0.0673 0.041 Uiso 1 1 calc R . .
C20 C -0.21296(14) 0.18355(14) 0.08128(13) 0.0358(4) Uani 1 1 d . . .
H20A H -0.2332 0.1290 0.1043 0.054 Uiso 1 1 calc R . .
H20B H -0.2473 0.1569 0.0239 0.054 Uiso 1 1 calc R . .
H20C H -0.2371 0.2490 0.1033 0.054 Uiso 1 1 calc R . .
C21 C -0.0412(2) 0.21429(16) 0.24716(12) 0.0439(5) Uani 1 1 d . . .
H21A H 0.0172 0.1908 0.2801 0.066 Uiso 1 1 calc R . .
H21B H -0.1091 0.1625 0.2315 0.066 Uiso 1 1 calc R . .
H21C H -0.0490 0.2847 0.2771 0.066 Uiso 1 1 calc R . .
C22 C 0.19500(17) 0.28781(15) 0.23716(11) 0.0395(4) Uani 1 1 d . . .
H22A H 0.2156 0.3662 0.2570 0.059 Uiso 1 1 calc R . .
H22B H 0.2515 0.2583 0.2182 0.059 Uiso 1 1 calc R . .
H22C H 0.1864 0.2609 0.2798 0.059 Uiso 1 1 calc R . .
C23 C 0.16524(13) 0.30518(13) 0.06632(11) 0.0299(3) Uani 1 1 d . . .
H23A H 0.1487 0.2700 0.0096 0.045 Uiso 1 1 calc R . .
H23B H 0.2343 0.2916 0.0949 0.045 Uiso 1 1 calc R . .
H23C H 0.1703 0.3825 0.0768 0.045 Uiso 1 1 calc R . .
C24 C 0.13174(12) 0.03345(12) 0.01216(9) 0.0220(3) Uani 1 1 d D . .
H24A H 0.1608(16) 0.1036(9) 0.0491(9) 0.033 Uiso 1 1 d D . .
H24B H 0.1469(17) 0.0306(15) -0.0365(7) 0.033 Uiso 1 1 d D . .
H24C H 0.1679(16) -0.0185(12) 0.0328(10) 0.033 Uiso 1 1 d D . .
F4 F 0.51226(9) 0.33399(8) 0.29008(6) 0.0367(2) Uani 1 1 d . . .
F5 F 0.54463(13) 0.40520(11) 0.44270(8) 0.0552(4) Uani 1 1 d . . .
F6 F 0.67567(15) 0.59962(12) 0.53358(7) 0.0623(4) Uani 1 1 d . . .
F7 F 0.76894(12) 0.72321(10) 0.46347(7) 0.0513(3) Uani 1 1 d . . .
F8 F 0.73923(9) 0.65270(8) 0.30930(6) 0.0348(2) Uani 1 1 d . . .
F9 F 0.83987(8) 0.46946(9) 0.29561(6) 0.0328(2) Uani 1 1 d . . .
F10 F 1.01315(8) 0.48116(9) 0.24934(7) 0.0374(2) Uani 1 1 d . . .
F11 F 0.99694(8) 0.48378(8) 0.10005(7) 0.0372(2) Uani 1 1 d . . .
F12 F 0.79940(9) 0.46762(9) -0.00311(6) 0.0360(2) Uani 1 1 d . . .
F13 F 0.62222(8) 0.45386(8) 0.04127(6) 0.0302(2) Uani 1 1 d . . .
F14 F 0.66254(8) 0.66016(8) 0.14807(7) 0.0339(2) Uani 1 1 d . . .
F15 F 0.53295(10) 0.79488(9) 0.12414(9) 0.0472(3) Uani 1 1 d . . .
F16 F 0.33136(10) 0.76249(10) 0.13783(9) 0.0521(3) Uani 1 1 d . . .
F17 F 0.26205(9) 0.58699(10) 0.17579(8) 0.0426(3) Uani 1 1 d . . .
F18 F 0.39079(8) 0.45025(8) 0.20046(6) 0.0312(2) Uani 1 1 d . . .
F19 F 0.40917(8) 0.36759(8) 0.04297(6) 0.0306(2) Uani 1 1 d . . .
F20 F 0.32251(8) 0.16316(9) -0.03165(6) 0.0357(2) Uani 1 1 d . . .
F21 F 0.40475(9) 0.00795(8) 0.02238(7) 0.0401(3) Uani 1 1 d . . .
F22 F 0.58333(10) 0.06476(8) 0.15274(7) 0.0390(3) Uani 1 1 d . . .
F23 F 0.67414(8) 0.27087(8) 0.22926(6) 0.0305(2) Uani 1 1 d . . .
C25 C 0.62743(13) 0.48780(12) 0.29040(9) 0.0249(3) Uani 1 1 d . . .
C26 C 0.57919(15) 0.43008(14) 0.32930(10) 0.0303(3) Uani 1 1 d . . .
C27 C 0.59432(18) 0.46618(16) 0.40970(11) 0.0388(4) Uani 1 1 d . . .
C28 C 0.65896(19) 0.56380(17) 0.45560(11) 0.0426(5) Uani 1 1 d . . .
C29 C 0.70668(17) 0.62566(15) 0.41986(11) 0.0371(4) Uani 1 1 d . . .
C30 C 0.69015(14) 0.58706(13) 0.33998(10) 0.0290(3) Uani 1 1 d . . .
C31 C 0.72068(12) 0.46665(11) 0.17198(9) 0.0215(3) Uani 1 1 d . . .
C32 C 0.82344(13) 0.47040(12) 0.22081(10) 0.0248(3) Uani 1 1 d . . .
C33 C 0.91598(13) 0.47534(12) 0.19795(11) 0.0282(3) Uani 1 1 d . . .
C34 C 0.90834(13) 0.47469(12) 0.12250(11) 0.0282(3) Uani 1 1 d . . .
C35 C 0.80777(13) 0.46735(12) 0.07040(10) 0.0263(3) Uani 1 1 d . . .
C36 C 0.71769(12) 0.46246(12) 0.09554(9) 0.0236(3) Uani 1 1 d . . .
C37 C 0.53240(12) 0.54432(12) 0.17250(9) 0.0228(3) Uani 1 1 d . . .
C38 C 0.56329(13) 0.63563(13) 0.15437(10) 0.0262(3) Uani 1 1 d . . .
C39 C 0.49778(15) 0.70876(14) 0.14239(11) 0.0317(4) Uani 1 1 d . . .
C40 C 0.39602(15) 0.69254(15) 0.14922(12) 0.0346(4) Uani 1 1 d . . .
C41 C 0.36102(13) 0.60435(14) 0.16840(11) 0.0309(3) Uani 1 1 d . . .
C42 C 0.42952(13) 0.53434(13) 0.18008(10) 0.0254(3) Uani 1 1 d . . .
C43 C 0.54432(12) 0.33200(12) 0.14366(9) 0.0222(3) Uani 1 1 d . . .
C44 C 0.45606(12) 0.29755(13) 0.07472(9) 0.0238(3) Uani 1 1 d . . .
C45 C 0.40890(13) 0.19053(14) 0.03387(9) 0.0272(3) Uani 1 1 d . . .
C46 C 0.45045(14) 0.11214(13) 0.06072(10) 0.0293(3) Uani 1 1 d . . .
C47 C 0.54035(14) 0.14078(13) 0.12668(10) 0.0275(3) Uani 1 1 d . . .
C48 C 0.58520(13) 0.24831(12) 0.16539(9) 0.0239(3) Uani 1 1 d . . .
B1 B 0.60665(13) 0.45718(13) 0.19414(10) 0.0213(3) Uani 1 1 d . . .

loop_
_atom_site_aniso_label
_atom_site_aniso_U_11
_atom_site_aniso_U_22
_atom_site_aniso_U_33
_atom_site_aniso_U_23
_atom_site_aniso_U_13
_atom_site_aniso_U_12
Ti1 0.01750(13) 0.01363(13) 0.02197(13) 0.00593(10) 0.00656(10) 0.00314(9)
F2 0.0517(7) 0.0534(7) 0.0335(6) -0.0009(5) 0.0125(5) 0.0140(6)
F3 0.0330(6) 0.0494(7) 0.0390(6) 0.0124(5) 0.0147(5) 0.0141(5)
N1 0.0207(6) 0.0207(6) 0.0272(6) 0.0090(5) 0.0075(5) 0.0045(5)
N2 0.0258(6) 0.0216(6) 0.0253(6) 0.0080(5) 0.0071(5) 0.0057(5)
C1 0.0218(7) 0.0216(7) 0.0243(7) 0.0068(6) 0.0073(6) 0.0060(5)
C2 0.0253(8) 0.0205(7) 0.0277(8) 0.0059(6) 0.0025(6) 0.0060(6)
C3 0.0388(10) 0.0299(9) 0.0323(9) 0.0044(7) 0.0052(7) 0.0081(7)
C4 0.0483(12) 0.0323(10) 0.0411(10) 0.0000(8) -0.0070(9) 0.0017(8)
C5 0.0354(10) 0.0405(11) 0.0567(13) 0.0128(10) -0.0077(9) -0.0057(8)
C6 0.0268(9) 0.0461(11) 0.0592(13) 0.0237(10) 0.0056(9) 0.0019(8)
C7 0.0271(8) 0.0305(8) 0.0357(9) 0.0135(7) 0.0041(7) 0.0043(6)
C8 0.0232(7) 0.0245(7) 0.0311(8) 0.0117(6) 0.0068(6) 0.0030(6)
C9 0.0322(9) 0.0394(10) 0.0426(10) 0.0057(8) 0.0102(8) 0.0129(8)
C10 0.0299(8) 0.0265(8) 0.0337(8) 0.0097(6) 0.0124(7) -0.0002(6)
C11 0.0313(8) 0.0288(8) 0.0264(7) 0.0126(6) 0.0071(6) 0.0073(6)
C12 0.0395(10) 0.0349(9) 0.0407(10) 0.0157(8) 0.0085(8) 0.0161(8)
C13 0.0497(12) 0.0666(14) 0.0359(10) 0.0300(10) 0.0194(9) 0.0203(10)
C14 0.0189(7) 0.0134(6) 0.0289(7) 0.0053(5) 0.0078(6) 0.0045(5)
C15 0.0240(7) 0.0134(6) 0.0385(8) 0.0042(6) 0.0159(6) 0.0045(5)
C16 0.0387(9) 0.0153(7) 0.0293(8) 0.0034(6) 0.0176(7) 0.0050(6)
C17 0.0293(8) 0.0154(6) 0.0264(7) 0.0034(5) 0.0047(6) 0.0016(6)
C18 0.0200(7) 0.0143(6) 0.0299(7) 0.0068(5) 0.0074(6) 0.0033(5)
C19 0.0276(8) 0.0231(7) 0.0313(8) 0.0098(6) 0.0052(6) 0.0093(6)
C20 0.0250(8) 0.0225(8) 0.0619(12) 0.0060(8) 0.0242(8) 0.0047(6)
C21 0.0735(15) 0.0292(9) 0.0404(10) 0.0102(8) 0.0358(10) 0.0130(9)
C22 0.0422(10) 0.0264(8) 0.0340(9) 0.0076(7) -0.0071(8) -0.0035(7)
C23 0.0215(7) 0.0253(8) 0.0460(10) 0.0150(7) 0.0130(7) 0.0021(6)
C24 0.0189(7) 0.0218(7) 0.0236(7) 0.0025(5) 0.0090(5) 0.0041(5)
F4 0.0445(6) 0.0293(5) 0.0371(5) 0.0099(4) 0.0186(5) -0.0020(4)
F5 0.0870(10) 0.0478(7) 0.0413(7) 0.0189(6) 0.0343(7) 0.0079(7)
F6 0.0990(12) 0.0541(8) 0.0293(6) 0.0034(5) 0.0244(7) 0.0122(8)
F7 0.0669(8) 0.0316(6) 0.0375(6) -0.0057(5) 0.0092(6) -0.0007(6)
F8 0.0372(6) 0.0232(5) 0.0390(5) 0.0052(4) 0.0120(4) -0.0016(4)
F9 0.0255(5) 0.0394(6) 0.0312(5) 0.0128(4) 0.0033(4) 0.0079(4)
F10 0.0176(5) 0.0381(6) 0.0504(6) 0.0117(5) 0.0026(4) 0.0070(4)
F11 0.0254(5) 0.0303(5) 0.0590(7) 0.0087(5) 0.0237(5) 0.0053(4)
F12 0.0394(6) 0.0385(6) 0.0368(5) 0.0141(4) 0.0203(5) 0.0081(5)
F13 0.0236(5) 0.0371(5) 0.0298(5) 0.0127(4) 0.0059(4) 0.0071(4)
F14 0.0257(5) 0.0273(5) 0.0578(7) 0.0204(5) 0.0201(5) 0.0066(4)
F15 0.0495(7) 0.0351(6) 0.0743(9) 0.0342(6) 0.0263(6) 0.0180(5)
F16 0.0400(6) 0.0457(7) 0.0807(9) 0.0284(7) 0.0181(6) 0.0298(6)
F17 0.0223(5) 0.0450(6) 0.0622(7) 0.0111(5) 0.0196(5) 0.0130(4)
F18 0.0242(5) 0.0287(5) 0.0437(6) 0.0120(4) 0.0161(4) 0.0023(4)
F19 0.0240(5) 0.0327(5) 0.0327(5) 0.0120(4) 0.0034(4) 0.0063(4)
F20 0.0224(5) 0.0408(6) 0.0314(5) 0.0013(4) 0.0032(4) -0.0039(4)
F21 0.0374(6) 0.0212(5) 0.0503(6) -0.0031(4) 0.0150(5) -0.0059(4)
F22 0.0474(6) 0.0215(5) 0.0488(6) 0.0134(4) 0.0131(5) 0.0092(4)
F23 0.0294(5) 0.0250(5) 0.0330(5) 0.0099(4) 0.0026(4) 0.0066(4)
C25 0.0238(7) 0.0225(7) 0.0282(7) 0.0074(6) 0.0080(6) 0.0064(6)
C26 0.0349(9) 0.0252(8) 0.0318(8) 0.0085(6) 0.0127(7) 0.0060(6)
C27 0.0544(12) 0.0352(9) 0.0343(9) 0.0143(8) 0.0220(9) 0.0112(8)
C28 0.0603(13) 0.0400(10) 0.0264(8) 0.0056(7) 0.0156(8) 0.0138(9)
C29 0.0438(10) 0.0267(8) 0.0320(9) 0.0001(7) 0.0073(8) 0.0069(7)
C30 0.0295(8) 0.0247(8) 0.0314(8) 0.0068(6) 0.0090(7) 0.0062(6)
C31 0.0192(7) 0.0161(6) 0.0286(7) 0.0065(5) 0.0070(6) 0.0040(5)
C32 0.0215(7) 0.0202(7) 0.0301(8) 0.0065(6) 0.0058(6) 0.0041(5)
C33 0.0174(7) 0.0200(7) 0.0431(9) 0.0067(6) 0.0062(6) 0.0044(5)
C34 0.0229(7) 0.0164(7) 0.0459(9) 0.0049(6) 0.0167(7) 0.0040(5)
C35 0.0284(8) 0.0193(7) 0.0328(8) 0.0065(6) 0.0141(6) 0.0045(6)
C36 0.0200(7) 0.0189(7) 0.0302(7) 0.0065(6) 0.0068(6) 0.0036(5)
C37 0.0191(7) 0.0212(7) 0.0273(7) 0.0064(6) 0.0068(6) 0.0051(5)
C38 0.0213(7) 0.0252(7) 0.0347(8) 0.0108(6) 0.0107(6) 0.0068(6)
C39 0.0336(9) 0.0250(8) 0.0407(9) 0.0152(7) 0.0118(7) 0.0105(7)
C40 0.0293(9) 0.0310(9) 0.0445(10) 0.0110(7) 0.0096(7) 0.0175(7)
C41 0.0195(7) 0.0329(9) 0.0382(9) 0.0061(7) 0.0097(6) 0.0079(6)
C42 0.0212(7) 0.0229(7) 0.0311(8) 0.0063(6) 0.0095(6) 0.0037(6)
C43 0.0194(7) 0.0207(7) 0.0265(7) 0.0062(6) 0.0093(6) 0.0025(5)
C44 0.0190(7) 0.0259(7) 0.0274(7) 0.0084(6) 0.0094(6) 0.0036(6)
C45 0.0190(7) 0.0317(8) 0.0261(7) 0.0026(6) 0.0084(6) -0.0007(6)
C46 0.0264(8) 0.0209(7) 0.0364(8) 0.0006(6) 0.0148(7) -0.0023(6)
C47 0.0296(8) 0.0208(7) 0.0348(8) 0.0088(6) 0.0141(7) 0.0058(6)
C48 0.0225(7) 0.0226(7) 0.0262(7) 0.0070(6) 0.0085(6) 0.0037(6)
B1 0.0185(7) 0.0179(7) 0.0265(8) 0.0064(6) 0.0066(6) 0.0029(6)

loop_
_atom_type_symbol
_atom_type_description
_atom_type_scat_dispersion_real
_atom_type_scat_dispersion_imag
_atom_type_scat_source
C C 0.0033 0.0016 'International Tables Vol C Tables 4.2.6.8 and 6.1.1.4'
H H 0.0000 0.0000 'International Tables Vol C Tables 4.2.6.8 and 6.1.1.4'
B B 0.0013 0.0007 'International Tables Vol C Tables 4.2.6.8 and 6.1.1.4'
F F 0.0171 0.0103 'International Tables Vol C Tables 4.2.6.8 and 6.1.1.4'
N N 0.0061 0.0033 'International Tables Vol C Tables 4.2.6.8 and 6.1.1.4'
Ti Ti 0.2776 0.4457 'International Tables Vol C Tables 4.2.6.8 and 6.1.1.4'

loop_
_geom_angle_atom_site_label_1
_geom_angle_atom_site_label_2
_geom_angle_atom_site_label_3
_geom_angle
_geom_angle_site_symmetry_1
_geom_angle_site_symmetry_3
_geom_angle_publ_flag
N1 Ti1 C24 101.77(6) . . ?
N1 Ti1 C24 104.40(6) . 2 ?
C24 Ti1 C24 94.83(5) . 2 ?
N1 Ti1 C17 96.03(6) . . ?
C24 Ti1 C17 108.77(6) . . ?
C24 Ti1 C17 144.86(6) 2 . ?
N1 Ti1 C16 90.52(6) . . ?
C24 Ti1 C16 143.56(6) . . ?
C24 Ti1 C16 115.34(6) 2 . ?
C17 Ti1 C16 35.17(6) . . ?
N1 Ti1 C15 118.35(6) . . ?
C24 Ti1 C15 138.17(6) . . ?
C24 Ti1 C15 86.70(5) 2 . ?
C17 Ti1 C15 58.32(6) . . ?
C16 Ti1 C15 35.06(6) . . ?
N1 Ti1 C18 129.00(6) . . ?
C24 Ti1 C18 88.53(5) . . ?
C24 Ti1 C18 124.57(5) 2 . ?
C17 Ti1 C18 34.96(5) . . ?
C16 Ti1 C18 58.08(5) . . ?
C15 Ti1 C18 57.81(5) . . ?
N1 Ti1 C14 148.46(6) . . ?
C24 Ti1 C14 103.54(5) . . ?
C24 Ti1 C14 91.93(5) 2 . ?
C17 Ti1 C14 58.00(5) . . ?
C16 Ti1 C14 57.98(5) . . ?
C15 Ti1 C14 34.70(5) . . ?
C18 Ti1 C14 34.57(5) . . ?
N1 Ti1 Ti1 109.55(4) . 2 ?
C24 Ti1 Ti1 47.77(4) . 2 ?
C24 Ti1 Ti1 47.05(4) 2 2 ?
C17 Ti1 Ti1 147.57(4) . 2 ?
C16 Ti1 Ti1 155.37(5) . 2 ?
C15 Ti1 Ti1 120.30(4) . 2 ?
C18 Ti1 Ti1 113.75(4) . 2 ?
C14 Ti1 Ti1 101.36(4) . 2 ?
N1 Ti1 H24A 104.4(5) . . ?
C24 Ti1 H24A 24.9(2) . . ?
C24 Ti1 H24A 117.2(3) 2 . ?
C17 Ti1 H24A 83.9(2) . . ?
C16 Ti1 H24A 118.8(2) . . ?
C15 Ti1 H24A 123.8(4) . . ?
C18 Ti1 H24A 67.3(3) . . ?
C14 Ti1 H24A 91.2(4) . . ?
Ti1 Ti1 H24A 70.9(3) 2 . ?
C1 N1 Ti1 170.97(12) . . ?
C1 N2 C11 120.45(13) . . ?
C1 N2 C8 116.89(12) . . ?
C11 N2 C8 122.62(13) . . ?
N1 C1 N2 123.67(14) . . ?
N1 C1 C2 116.27(13) . . ?
N2 C1 C2 120.05(13) . . ?
C3 C2 C7 115.22(16) . . ?
C3 C2 C1 122.31(16) . . ?
C7 C2 C1 122.02(15) . . ?
F2 C3 C4 119.37(18) . . ?
F2 C3 C2 117.16(16) . . ?
C4 C3 C2 123.5(2) . . ?
C5 C4 C3 118.5(2) . . ?
C5 C4 H4 120.8 . . ?
C3 C4 H4 120.8 . . ?
C4 C5 C6 121.08(19) . . ?
C4 C5 H5 119.5 . . ?
C6 C5 H5 119.5 . . ?
C7 C6 C5 118.1(2) . . ?
C7 C6 H6 121.0 . . ?
C5 C6 H6 121.0 . . ?
F3 C7 C6 118.33(18) . . ?
F3 C7 C2 118.01(15) . . ?
C6 C7 C2 123.66(18) . . ?
N2 C8 C10 114.64(13) . . ?
N2 C8 C9 110.44(14) . . ?
C10 C8 C9 112.28(14) . . ?
N2 C8 H8 106.3 . . ?
C10 C8 H8 106.3 . . ?
C9 C8 H8 106.3 . . ?
C8 C9 H9A 109.5 . . ?
C8 C9 H9B 109.5 . . ?
H9A C9 H9B 109.5 . . ?
C8 C9 H9C 109.5 . . ?
H9A C9 H9C 109.5 . . ?
H9B C9 H9C 109.5 . . ?
C8 C10 H10A 109.5 . . ?
C8 C10 H10B 109.5 . . ?
H10A C10 H10B 109.5 . . ?
C8 C10 H10C 109.5 . . ?
H10A C10 H10C 109.5 . . ?
H10B C10 H10C 109.5 . . ?
N2 C11 C13 113.14(15) . . ?
N2 C11 C12 111.43(14) . . ?
C13 C11 C12 113.58(16) . . ?
N2 C11 H11 106.0 . . ?
C13 C11 H11 106.0 . . ?
C12 C11 H11 106.0 . . ?
C11 C12 H12A 109.5 . . ?
C11 C12 H12B 109.5 . . ?
H12A C12 H12B 109.5 . . ?
C11 C12 H12C 109.5 . . ?
H12A C12 H12C 109.5 . . ?
H12B C12 H12C 109.5 . . ?
C11 C13 H13A 109.5 . . ?
C11 C13 H13B 109.5 . . ?
H13A C13 H13B 109.5 . . ?
C11 C13 H13C 109.5 . . ?
H13A C13 H13C 109.5 . . ?
H13B C13 H13C 109.5 . . ?
C18 C14 C15 108.02(13) . . ?
C18 C14 C19 125.16(14) . . ?
C15 C14 C19 126.64(14) . . ?
C18 C14 Ti1 72.32(8) . . ?
C15 C14 Ti1 71.80(8) . . ?
C19 C14 Ti1 125.33(10) . . ?
C14 C15 C16 107.96(13) . . ?
C14 C15 C20 126.05(16) . . ?
C16 C15 C20 125.63(16) . . ?
C14 C15 Ti1 73.50(8) . . ?
C16 C15 Ti1 71.72(9) . . ?
C20 C15 Ti1 125.85(10) . . ?
C17 C16 C15 107.99(14) . . ?
C17 C16 C21 126.36(17) . . ?
C15 C16 C21 125.37(17) . . ?
C17 C16 Ti1 72.34(9) . . ?
C15 C16 Ti1 73.22(8) . . ?
C21 C16 Ti1 124.89(11) . . ?
C16 C17 C18 107.93(14) . . ?
C16 C17 C22 126.72(16) . . ?
C18 C17 C22 124.98(15) . . ?
C16 C17 Ti1 72.48(9) . . ?
C18 C17 Ti1 73.79(8) . . ?
C22 C17 Ti1 124.97(11) . . ?
C14 C18 C17 108.10(13) . . ?
C14 C18 C23 125.79(14) . . ?
C17 C18 C23 125.73(14) . . ?
C14 C18 Ti1 73.11(8) . . ?
C17 C18 Ti1 71.25(8) . . ?
C23 C18 Ti1 126.97(11) . . ?
C14 C19 H19A 109.5 . . ?
C14 C19 H19B 109.5 . . ?
H19A C19 H19B 109.5 . . ?
C14 C19 H19C 109.5 . . ?
H19A C19 H19C 109.5 . . ?
H19B C19 H19C 109.5 . . ?
C15 C20 H20A 109.5 . . ?
C15 C20 H20B 109.5 . . ?
H20A C20 H20B 109.5 . . ?
C15 C20 H20C 109.5 . . ?
H20A C20 H20C 109.5 . . ?
H20B C20 H20C 109.5 . . ?
C16 C21 H21A 109.5 . . ?
C16 C21 H21B 109.5 . . ?
H21A C21 H21B 109.5 . . ?
C16 C21 H21C 109.5 . . ?
H21A C21 H21C 109.5 . . ?
H21B C21 H21C 109.5 . . ?
C17 C22 H22A 109.5 . . ?
C17 C22 H22B 109.5 . . ?
H22A C22 H22B 109.5 . . ?
C17 C22 H22C 109.5 . . ?
H22A C22 H22C 109.5 . . ?
H22B C22 H22C 109.5 . . ?
C18 C23 H23A 109.5 . . ?
C18 C23 H23B 109.5 . . ?
H23A C23 H23B 109.5 . . ?
C18 C23 H23C 109.5 . . ?
H23A C23 H23C 109.5 . . ?
H23B C23 H23C 109.5 . . ?
Ti1 C24 Ti1 85.18(5) . 2 ?
Ti1 C24 H24A 70.4(12) . . ?
Ti1 C24 H24A 145.5(12) 2 . ?
Ti1 C24 H24B 145.0(12) . . ?
Ti1 C24 H24B 76.9(12) 2 . ?
H24A C24 H24B 109.4(14) . . ?
Ti1 C24 H24C 105.7(12) . . ?
Ti1 C24 H24C 100.2(12) 2 . ?
H24A C24 H24C 109.5(14) . . ?
H24B C24 H24C 106.9(14) . . ?
C30 C25 C26 113.22(15) . . ?
C30 C25 B1 118.90(14) . . ?
C26 C25 B1 127.47(14) . . ?
F4 C26 C27 114.87(15) . . ?
F4 C26 C25 121.47(15) . . ?
C27 C26 C25 123.66(16) . . ?
F5 C27 C28 119.86(17) . . ?
F5 C27 C26 119.88(18) . . ?
C28 C27 C26 120.26(17) . . ?
F6 C28 C27 121.20(19) . . ?
F6 C28 C29 120.21(19) . . ?
C27 C28 C29 118.59(17) . . ?
F7 C29 C30 120.66(18) . . ?
F7 C29 C28 119.81(17) . . ?
C30 C29 C28 119.53(17) . . ?
F8 C30 C29 115.97(15) . . ?
F8 C30 C25 119.32(15) . . ?
C29 C30 C25 124.71(16) . . ?
C32 C31 C36 113.32(14) . . ?
C32 C31 B1 126.75(14) . . ?
C36 C31 B1 119.73(13) . . ?
F9 C32 C31 121.07(14) . . ?
F9 C32 C33 114.87(14) . . ?
C31 C32 C33 124.06(15) . . ?
F10 C33 C34 119.70(15) . . ?
F10 C33 C32 120.49(16) . . ?
C34 C33 C32 119.81(15) . . ?
F11 C34 C33 120.90(15) . . ?
F11 C34 C35 120.27(16) . . ?
C33 C34 C35 118.81(15) . . ?
F12 C35 C34 119.37(14) . . ?
F12 C35 C36 121.09(15) . . ?
C34 C35 C36 119.52(15) . . ?
F13 C36 C35 116.23(14) . . ?
F13 C36 C31 119.38(13) . . ?
C35 C36 C31 124.39(15) . . ?
C38 C37 C42 113.27(14) . . ?
C38 C37 B1 127.87(13) . . ?
C42 C37 B1 118.54(13) . . ?
F14 C38 C37 121.11(14) . . ?
F14 C38 C39 114.86(14) . . ?
C37 C38 C39 124.02(15) . . ?
F15 C39 C40 119.88(15) . . ?
F15 C39 C38 120.62(16) . . ?
C40 C39 C38 119.51(16) . . ?
F16 C40 C39 120.38(17) . . ?
F16 C40 C41 120.21(17) . . ?
C39 C40 C41 119.41(15) . . ?
F17 C41 C40 120.53(15) . . ?
F17 C41 C42 120.67(16) . . ?
C40 C41 C42 118.80(15) . . ?
F18 C42 C41 115.76(14) . . ?
F18 C42 C37 119.28(14) . . ?
C41 C42 C37 124.96(15) . . ?
C48 C43 C44 113.36(14) . . ?
C48 C43 B1 119.89(13) . . ?
C44 C43 B1 126.54(14) . . ?
F19 C44 C45 114.76(14) . . ?
F19 C44 C43 121.52(14) . . ?
C45 C44 C43 123.72(15) . . ?
F20 C45 C46 119.77(15) . . ?
F20 C45 C44 120.48(15) . . ?
C46 C45 C44 119.75(15) . . ?
F21 C46 C45 120.50(16) . . ?
F21 C46 C47 120.14(16) . . ?
C45 C46 C47 119.35(15) . . ?
F22 C47 C46 120.03(14) . . ?
F22 C47 C48 120.94(15) . . ?
C46 C47 C48 119.03(15) . . ?
F23 C48 C47 116.00(14) . . ?
F23 C48 C43 119.34(13) . . ?
C47 C48 C43 124.65(15) . . ?
C43 B1 C37 112.43(12) . . ?
C43 B1 C31 103.01(12) . . ?
C37 B1 C31 114.40(12) . . ?
C43 B1 C25 113.82(12) . . ?
C37 B1 C25 100.86(12) . . ?
C31 B1 C25 112.80(12) . . ?

loop_
_geom_bond_atom_site_label_1
_geom_bond_atom_site_label_2
_geom_bond_distance
_geom_bond_site_symmetry_2
_geom_bond_publ_flag
Ti1 N1 1.7913(13) . ?
Ti1 C24 2.2575(15) . ?
Ti1 C24 2.2838(15) 2 ?
Ti1 C17 2.3542(15) . ?
Ti1 C16 2.3560(15) . ?
Ti1 C15 2.3756(15) . ?
Ti1 C18 2.3874(14) . ?
Ti1 C14 2.3976(14) . ?
Ti1 Ti1 3.0733(5) 2 ?
Ti1 H24A 2.14(2) . ?
F2 C3 1.357(2) . ?
F3 C7 1.350(2) . ?
N1 C1 1.320(2) . ?
N2 C1 1.340(2) . ?
N2 C11 1.499(2) . ?
N2 C8 1.506(2) . ?
C1 C2 1.498(2) . ?
C2 C3 1.387(2) . ?
C2 C7 1.395(3) . ?
C3 C4 1.380(3) . ?
C4 C5 1.379(4) . ?
C4 H4 0.9500 . ?
C5 C6 1.385(3) . ?
C5 H5 0.9500 . ?
C6 C7 1.377(3) . ?
C6 H6 0.9500 . ?
C8 C10 1.514(2) . ?
C8 C9 1.528(3) . ?
C8 H8 1.0000 . ?
C9 H9A 0.9800 . ?
C9 H9B 0.9800 . ?
C9 H9C 0.9800 . ?
C10 H10A 0.9800 . ?
C10 H10B 0.9800 . ?
C10 H10C 0.9800 . ?
C11 C13 1.523(3) . ?
C11 C12 1.525(2) . ?
C11 H11 1.0000 . ?
C12 H12A 0.9800 . ?
C12 H12B 0.9800 . ?
C12 H12C 0.9800 . ?
C13 H13A 0.9800 . ?
C13 H13B 0.9800 . ?
C13 H13C 0.9800 . ?
C14 C18 1.422(2) . ?
C14 C15 1.424(2) . ?
C14 C19 1.499(2) . ?
C15 C16 1.426(2) . ?
C15 C20 1.503(2) . ?
C16 C17 1.423(2) . ?
C16 C21 1.500(2) . ?
C17 C18 1.425(2) . ?
C17 C22 1.505(2) . ?
C18 C23 1.499(2) . ?
C19 H19A 0.9800 . ?
C19 H19B 0.9800 . ?
C19 H19C 0.9800 . ?
C20 H20A 0.9800 . ?
C20 H20B 0.9800 . ?
C20 H20C 0.9800 . ?
C21 H21A 0.9800 . ?
C21 H21B 0.9800 . ?
C21 H21C 0.9800 . ?
C22 H22A 0.9800 . ?
C22 H22B 0.9800 . ?
C22 H22C 0.9800 . ?
C23 H23A 0.9800 . ?
C23 H23B 0.9800 . ?
C23 H23C 0.9800 . ?
C24 Ti1 2.2838(15) 2 ?
C24 H24A 0.954(9) . ?
C24 H24B 0.969(9) . ?
C24 H24C 0.981(9) . ?
F4 C26 1.347(2) . ?
F5 C27 1.349(2) . ?
F6 C28 1.341(2) . ?
F7 C29 1.350(2) . ?
F8 C30 1.355(2) . ?
F9 C32 1.3496(19) . ?
F10 C33 1.3472(19) . ?
F11 C34 1.3417(19) . ?
F12 C35 1.340(2) . ?
F13 C36 1.3465(18) . ?
F14 C38 1.3503(18) . ?
F15 C39 1.343(2) . ?
F16 C40 1.3448(19) . ?
F17 C41 1.343(2) . ?
F18 C42 1.3589(18) . ?
F19 C44 1.3466(19) . ?
F20 C45 1.3455(19) . ?
F21 C46 1.3477(18) . ?
F22 C47 1.345(2) . ?
F23 C48 1.3528(18) . ?
C25 C30 1.392(2) . ?
C25 C26 1.395(2) . ?
C25 B1 1.658(2) . ?
C26 C27 1.387(2) . ?
C27 C28 1.370(3) . ?
C28 C29 1.382(3) . ?
C29 C30 1.377(2) . ?
C31 C32 1.391(2) . ?
C31 C36 1.394(2) . ?
C31 B1 1.657(2) . ?
C32 C33 1.392(2) . ?
C33 C34 1.374(3) . ?
C34 C35 1.382(2) . ?
C35 C36 1.385(2) . ?
C37 C38 1.387(2) . ?
C37 C42 1.390(2) . ?
C37 B1 1.653(2) . ?
C38 C39 1.388(2) . ?
C39 C40 1.374(3) . ?
C40 C41 1.377(3) . ?
C41 C42 1.380(2) . ?
C43 C48 1.392(2) . ?
C43 C44 1.393(2) . ?
C43 B1 1.651(2) . ?
C44 C45 1.389(2) . ?
C45 C46 1.372(3) . ?
C46 C47 1.375(2) . ?
C47 C48 1.384(2) . ?

loop_
_geom_torsion_atom_site_label_1
_geom_torsion_atom_site_label_2
_geom_torsion_atom_site_label_3
_geom_torsion_atom_site_label_4
_geom_torsion
_geom_torsion_site_symmetry_1
_geom_torsion_site_symmetry_2
_geom_torsion_site_symmetry_3
_geom_torsion_site_symmetry_4
_geom_torsion_publ_flag
C11 N2 C1 N1 171.21(14) . . . . ?
C8 N2 C1 N1 -6.4(2) . . . . ?
C11 N2 C1 C2 -7.5(2) . . . . ?
C8 N2 C1 C2 174.85(13) . . . . ?
N1 C1 C2 C3 111.53(18) . . . . ?
N2 C1 C2 C3 -69.6(2) . . . . ?
N1 C1 C2 C7 -60.4(2) . . . . ?
N2 C1 C2 C7 118.44(18) . . . . ?
C7 C2 C3 F2 178.68(15) . . . . ?
C1 C2 C3 F2 6.2(2) . . . . ?
C7 C2 C3 C4 -2.0(3) . . . . ?
C1 C2 C3 C4 -174.44(18) . . . . ?
F2 C3 C4 C5 -179.23(19) . . . . ?
C2 C3 C4 C5 1.5(3) . . . . ?
C3 C4 C5 C6 -0.7(3) . . . . ?
C4 C5 C6 C7 0.6(3) . . . . ?
C5 C6 C7 F3 179.83(17) . . . . ?
C5 C6 C7 C2 -1.2(3) . . . . ?
C3 C2 C7 F3 -179.17(15) . . . . ?
C1 C2 C7 F3 -6.7(2) . . . . ?
C3 C2 C7 C6 1.9(3) . . . . ?
C1 C2 C7 C6 174.35(17) . . . . ?
C1 N2 C8 C10 137.72(15) . . . . ?
C11 N2 C8 C10 -39.8(2) . . . . ?
C1 N2 C8 C9 -94.25(17) . . . . ?
C11 N2 C8 C9 88.20(18) . . . . ?
C1 N2 C11 C13 133.44(17) . . . . ?
C8 N2 C11 C13 -49.1(2) . . . . ?
C1 N2 C11 C12 -97.14(18) . . . . ?
C8 N2 C11 C12 80.32(19) . . . . ?
N1 Ti1 C14 C18 75.84(14) . . . . ?
C24 Ti1 C14 C18 -66.66(10) . . . . ?
C24 Ti1 C14 C18 -162.10(9) 2 . . . ?
C17 Ti1 C14 C18 37.21(9) . . . . ?
C16 Ti1 C14 C18 78.96(10) . . . . ?
C15 Ti1 C14 C18 116.52(13) . . . . ?
Ti1 Ti1 C14 C18 -115.61(8) 2 . . . ?
N1 Ti1 C14 C15 -40.68(15) . . . . ?
C24 Ti1 C14 C15 176.82(9) . . . . ?
C24 Ti1 C14 C15 81.38(9) 2 . . . ?
C17 Ti1 C14 C15 -79.31(10) . . . . ?
C16 Ti1 C14 C15 -37.56(9) . . . . ?
C18 Ti1 C14 C15 -116.52(13) . . . . ?
Ti1 Ti1 C14 C15 127.86(8) 2 . . . ?
N1 Ti1 C14 C19 -163.16(12) . . . . ?
C24 Ti1 C14 C19 54.33(13) . . . . ?
C24 Ti1 C14 C19 -41.10(13) 2 . . . ?
C17 Ti1 C14 C19 158.21(15) . . . . ?
C16 Ti1 C14 C19 -160.04(15) . . . . ?
C15 Ti1 C14 C19 -122.48(17) . . . . ?
C18 Ti1 C14 C19 120.99(17) . . . . ?
Ti1 Ti1 C14 C19 5.38(13) 2 . . . ?
C18 C14 C15 C16 0.20(16) . . . . ?
C19 C14 C15 C16 -175.16(14) . . . . ?
Ti1 C14 C15 C16 63.90(10) . . . . ?
C18 C14 C15 C20 173.63(14) . . . . ?
C19 C14 C15 C20 -1.7(2) . . . . ?
Ti1 C14 C15 C20 -122.67(15) . . . . ?
C18 C14 C15 Ti1 -63.70(10) . . . . ?
C19 C14 C15 Ti1 120.94(14) . . . . ?
N1 Ti1 C15 C14 157.21(9) . . . . ?
C24 Ti1 C15 C14 -4.65(13) . . . . ?
C24 Ti1 C15 C14 -98.20(9) 2 . . . ?
C17 Ti1 C15 C14 78.32(9) . . . . ?
C16 Ti1 C15 C14 115.88(13) . . . . ?
C18 Ti1 C15 C14 36.86(8) . . . . ?
Ti1 Ti1 C15 C14 -63.70(9) 2 . . . ?
N1 Ti1 C15 C16 41.33(11) . . . . ?
C24 Ti1 C15 C16 -120.53(10) . . . . ?
C24 Ti1 C15 C16 145.92(10) 2 . . . ?
C17 Ti1 C15 C16 -37.57(9) . . . . ?
C18 Ti1 C15 C16 -79.02(10) . . . . ?
C14 Ti1 C15 C16 -115.88(13) . . . . ?
Ti1 Ti1 C15 C16 -179.58(8) 2 . . . ?
N1 Ti1 C15 C20 -79.89(16) . . . . ?
C24 Ti1 C15 C20 118.26(15) . . . . ?
C24 Ti1 C15 C20 24.70(16) 2 . . . ?
C17 Ti1 C15 C20 -158.78(18) . . . . ?
C16 Ti1 C15 C20 -121.22(19) . . . . ?
C18 Ti1 C15 C20 159.76(18) . . . . ?
C14 Ti1 C15 C20 122.90(19) . . . . ?
Ti1 Ti1 C15 C20 59.20(16) 2 . . . ?
C14 C15 C16 C17 -0.60(16) . . . . ?
C20 C15 C16 C17 -174.06(14) . . . . ?
Ti1 C15 C16 C17 64.46(10) . . . . ?
C14 C15 C16 C21 173.70(15) . . . . ?
C20 C15 C16 C21 0.2(2) . . . . ?
Ti1 C15 C16 C21 -121.24(16) . . . . ?
C14 C15 C16 Ti1 -65.07(10) . . . . ?
C20 C15 C16 Ti1 121.47(15) . . . . ?
N1 Ti1 C16 C17 99.77(10) . . . . ?
C24 Ti1 C16 C17 -11.05(15) . . . . ?
C24 Ti1 C16 C17 -154.00(9) 2 . . . ?
C15 Ti1 C16 C17 -115.76(13) . . . . ?
C18 Ti1 C16 C17 -37.60(9) . . . . ?
C14 Ti1 C16 C17 -78.60(10) . . . . ?
Ti1 Ti1 C16 C17 -114.89(12) 2 . . . ?
N1 Ti1 C16 C15 -144.47(9) . . . . ?
C24 Ti1 C16 C15 104.71(12) . . . . ?
C24 Ti1 C16 C15 -38.24(10) 2 . . . ?
C17 Ti1 C16 C15 115.76(13) . . . . ?
C18 Ti1 C16 C15 78.16(9) . . . . ?
C14 Ti1 C16 C15 37.16(8) . . . . ?
Ti1 Ti1 C16 C15 0.87(16) 2 . . . ?
N1 Ti1 C16 C21 -22.68(17) . . . . ?
C24 Ti1 C16 C21 -133.50(16) . . . . ?
C24 Ti1 C16 C21 83.55(18) 2 . . . ?
C17 Ti1 C16 C21 -122.4(2) . . . . ?
C15 Ti1 C16 C21 121.8(2) . . . . ?
C18 Ti1 C16 C21 -160.05(19) . . . . ?
C14 Ti1 C16 C21 158.95(19) . . . . ?
Ti1 Ti1 C16 C21 122.66(16) 2 . . . ?
C15 C16 C17 C18 0.77(17) . . . . ?
C21 C16 C17 C18 -173.45(15) . . . . ?
Ti1 C16 C17 C18 65.81(10) . . . . ?
C15 C16 C17 C22 174.01(15) . . . . ?
C21 C16 C17 C22 -0.2(3) . . . . ?
Ti1 C16 C17 C22 -120.95(16) . . . . ?
C15 C16 C17 Ti1 -65.04(10) . . . . ?
C21 C16 C17 Ti1 120.74(16) . . . . ?
N1 Ti1 C17 C16 -82.28(10) . . . . ?
C24 Ti1 C17 C16 173.09(9) . . . . ?
C24 Ti1 C17 C16 43.50(14) 2 . . . ?
C15 Ti1 C17 C16 37.45(9) . . . . ?
C18 Ti1 C17 C16 115.33(13) . . . . ?
C14 Ti1 C17 C16 78.55(10) . . . . ?
Ti1 Ti1 C17 C16 135.16(9) 2 . . . ?
N1 Ti1 C17 C18 162.38(9) . . . . ?
C24 Ti1 C17 C18 57.76(10) . . . . ?
C24 Ti1 C17 C18 -71.83(13) 2 . . . ?
C16 Ti1 C17 C18 -115.33(13) . . . . ?
C15 Ti1 C17 C18 -77.89(10) . . . . ?
C14 Ti1 C17 C18 -36.79(8) . . . . ?
Ti1 Ti1 C17 C18 19.83(14) 2 . . . ?
N1 Ti1 C17 C22 40.69(16) . . . . ?
C24 Ti1 C17 C22 -63.93(16) . . . . ?
C24 Ti1 C17 C22 166.48(14) 2 . . . ?
C16 Ti1 C17 C22 122.98(19) . . . . ?
C15 Ti1 C17 C22 160.42(17) . . . . ?
C18 Ti1 C17 C22 -121.69(19) . . . . ?
C14 Ti1 C17 C22 -158.48(17) . . . . ?
Ti1 Ti1 C17 C22 -101.86(15) 2 . . . ?
C15 C14 C18 C17 0.28(16) . . . . ?
C19 C14 C18 C17 175.72(14) . . . . ?
Ti1 C14 C18 C17 -63.08(10) . . . . ?
C15 C14 C18 C23 -172.86(14) . . . . ?
C19 C14 C18 C23 2.6(2) . . . . ?
Ti1 C14 C18 C23 123.77(15) . . . . ?
C15 C14 C18 Ti1 63.36(10) . . . . ?
C19 C14 C18 Ti1 -121.19(14) . . . . ?
C16 C17 C18 C14 -0.65(17) . . . . ?
C22 C17 C18 C14 -174.03(15) . . . . ?
Ti1 C17 C18 C14 64.29(10) . . . . ?
C16 C17 C18 C23 172.50(14) . . . . ?
C22 C17 C18 C23 -0.9(3) . . . . ?
Ti1 C17 C18 C23 -122.56(15) . . . . ?
C16 C17 C18 Ti1 -64.95(10) . . . . ?
C22 C17 C18 Ti1 121.67(16) . . . . ?
N1 Ti1 C18 C14 -139.27(9) . . . . ?
C24 Ti1 C18 C14 116.75(9) . . . . ?
C24 Ti1 C18 C14 21.91(11) 2 . . . ?
C17 Ti1 C18 C14 -116.48(13) . . . . ?
C16 Ti1 C18 C14 -78.65(10) . . . . ?
C15 Ti1 C18 C14 -37.01(9) . . . . ?
Ti1 Ti1 C18 C14 74.98(9) 2 . . . ?
N1 Ti1 C18 C17 -22.78(12) . . . . ?
C24 Ti1 C18 C17 -126.77(10) . . . . ?
C24 Ti1 C18 C17 138.39(9) 2 . . . ?
C16 Ti1 C18 C17 37.84(10) . . . . ?
C15 Ti1 C18 C17 79.47(10) . . . . ?
C14 Ti1 C18 C17 116.48(13) . . . . ?
Ti1 Ti1 C18 C17 -168.54(8) 2 . . . ?
N1 Ti1 C18 C23 98.30(15) . . . . ?
C24 Ti1 C18 C23 -5.69(14) . . . . ?
C24 Ti1 C18 C23 -100.53(14) 2 . . . ?
C17 Ti1 C18 C23 121.08(18) . . . . ?
C16 Ti1 C18 C23 158.92(16) . . . . ?
C15 Ti1 C18 C23 -159.45(16) . . . . ?
C14 Ti1 C18 C23 -122.44(18) . . . . ?
Ti1 Ti1 C18 C23 -47.46(14) 2 . . . ?
N1 Ti1 C24 Ti1 105.82(6) . . . 2 ?
C24 Ti1 C24 Ti1 0.0 2 . . 2 ?
C17 Ti1 C24 Ti1 -153.57(5) . . . 2 ?
C16 Ti1 C24 Ti1 -146.87(8) . . . 2 ?
C15 Ti1 C24 Ti1 -90.44(8) . . . 2 ?
C18 Ti1 C24 Ti1 -124.57(5) . . . 2 ?
C14 Ti1 C24 Ti1 -93.16(5) . . . 2 ?
C30 C25 C26 F4 177.42(15) . . . . ?
B1 C25 C26 F4 4.9(3) . . . . ?
C30 C25 C26 C27 -1.7(3) . . . . ?
B1 C25 C26 C27 -174.26(17) . . . . ?
F4 C26 C27 F5 0.9(3) . . . . ?
C25 C26 C27 F5 -179.95(18) . . . . ?
F4 C26 C27 C28 -178.72(19) . . . . ?
C25 C26 C27 C28 0.5(3) . . . . ?
F5 C27 C28 F6 1.2(3) . . . . ?
C26 C27 C28 F6 -179.20(19) . . . . ?
F5 C27 C28 C29 -178.4(2) . . . . ?
C26 C27 C28 C29 1.2(3) . . . . ?
F6 C28 C29 F7 -1.0(3) . . . . ?
C27 C28 C29 F7 178.60(19) . . . . ?
F6 C28 C29 C30 178.97(19) . . . . ?
C27 C28 C29 C30 -1.4(3) . . . . ?
F7 C29 C30 F8 -0.3(3) . . . . ?
C28 C29 C30 F8 179.68(18) . . . . ?
F7 C29 C30 C25 -179.98(17) . . . . ?
C28 C29 C30 C25 0.0(3) . . . . ?
C26 C25 C30 F8 -178.18(15) . . . . ?
B1 C25 C30 F8 -4.9(2) . . . . ?
C26 C25 C30 C29 1.5(3) . . . . ?
B1 C25 C30 C29 174.73(16) . . . . ?
C36 C31 C32 F9 -176.74(13) . . . . ?
B1 C31 C32 F9 -1.9(2) . . . . ?
C36 C31 C32 C33 3.3(2) . . . . ?
B1 C31 C32 C33 178.09(14) . . . . ?
F9 C32 C33 F10 -1.5(2) . . . . ?
C31 C32 C33 F10 178.52(14) . . . . ?
F9 C32 C33 C34 178.78(14) . . . . ?
C31 C32 C33 C34 -1.2(2) . . . . ?
F10 C33 C34 F11 -2.5(2) . . . . ?
C32 C33 C34 F11 177.25(14) . . . . ?
F10 C33 C34 C35 179.22(14) . . . . ?
C32 C33 C34 C35 -1.0(2) . . . . ?
F11 C34 C35 F12 1.1(2) . . . . ?
C33 C34 C35 F12 179.40(14) . . . . ?
F11 C34 C35 C36 -177.34(14) . . . . ?
C33 C34 C35 C36 1.0(2) . . . . ?
F12 C35 C36 F13 2.5(2) . . . . ?
C34 C35 C36 F13 -179.08(13) . . . . ?
F12 C35 C36 C31 -177.02(14) . . . . ?
C34 C35 C36 C31 1.4(2) . . . . ?
C32 C31 C36 F13 177.13(13) . . . . ?
B1 C31 C36 F13 1.9(2) . . . . ?
C32 C31 C36 C35 -3.4(2) . . . . ?
B1 C31 C36 C35 -178.59(14) . . . . ?
C42 C37 C38 F14 177.25(15) . . . . ?
B1 C37 C38 F14 4.0(3) . . . . ?
C42 C37 C38 C39 -1.9(2) . . . . ?
B1 C37 C38 C39 -175.18(16) . . . . ?
F14 C38 C39 F15 1.5(3) . . . . ?
C37 C38 C39 F15 -179.27(16) . . . . ?
F14 C38 C39 C40 -178.55(16) . . . . ?
C37 C38 C39 C40 0.7(3) . . . . ?
F15 C39 C40 F16 -0.1(3) . . . . ?
C38 C39 C40 F16 -179.99(17) . . . . ?
F15 C39 C40 C41 -179.62(17) . . . . ?
C38 C39 C40 C41 0.5(3) . . . . ?
F16 C40 C41 F17 0.1(3) . . . . ?
C39 C40 C41 F17 179.69(17) . . . . ?
F16 C40 C41 C42 -179.70(17) . . . . ?
C39 C40 C41 C42 -0.1(3) . . . . ?
F17 C41 C42 F18 -1.2(2) . . . . ?
C40 C41 C42 F18 178.68(15) . . . . ?
F17 C41 C42 C37 178.83(16) . . . . ?
C40 C41 C42 C37 -1.3(3) . . . . ?
C38 C37 C42 F18 -177.75(14) . . . . ?
B1 C37 C42 F18 -3.8(2) . . . . ?
C38 C37 C42 C41 2.3(2) . . . . ?
B1 C37 C42 C41 176.22(15) . . . . ?
C48 C43 C44 F19 -177.00(13) . . . . ?
B1 C43 C44 F19 -2.3(2) . . . . ?
C48 C43 C44 C45 3.6(2) . . . . ?
B1 C43 C44 C45 178.30(14) . . . . ?
F19 C44 C45 F20 -0.6(2) . . . . ?
C43 C44 C45 F20 178.82(14) . . . . ?
F19 C44 C45 C46 179.68(14) . . . . ?
C43 C44 C45 C46 -0.9(2) . . . . ?
F20 C45 C46 F21 -0.6(2) . . . . ?
C44 C45 C46 F21 179.10(14) . . . . ?
F20 C45 C46 C47 178.46(14) . . . . ?
C44 C45 C46 C47 -1.8(2) . . . . ?
F21 C46 C47 F22 0.5(2) . . . . ?
C45 C46 C47 F22 -178.62(15) . . . . ?
F21 C46 C47 C48 -179.44(15) . . . . ?
C45 C46 C47 C48 1.5(2) . . . . ?
F22 C47 C48 F23 0.8(2) . . . . ?
C46 C47 C48 F23 -179.29(14) . . . . ?
F22 C47 C48 C43 -178.27(15) . . . . ?
C46 C47 C48 C43 1.7(3) . . . . ?
C44 C43 C48 F23 176.94(13) . . . . ?
B1 C43 C48 F23 1.9(2) . . . . ?
C44 C43 C48 C47 -4.0(2) . . . . ?
B1 C43 C48 C47 -179.09(15) . . . . ?
C48 C43 B1 C37 -167.23(13) . . . . ?
C44 C43 B1 C37 18.4(2) . . . . ?
C48 C43 B1 C31 69.12(17) . . . . ?
C44 C43 B1 C31 -105.23(16) . . . . ?
C48 C43 B1 C25 -53.34(18) . . . . ?
C44 C43 B1 C25 132.31(15) . . . . ?
C38 C37 B1 C43 -131.68(16) . . . . ?
C42 C37 B1 C43 55.35(19) . . . . ?
C38 C37 B1 C31 -14.6(2) . . . . ?
C42 C37 B1 C31 172.39(14) . . . . ?
C38 C37 B1 C25 106.71(17) . . . . ?
C42 C37 B1 C25 -66.26(17) . . . . ?
C32 C31 B1 C43 -106.19(16) . . . . ?
C36 C31 B1 C43 68.34(16) . . . . ?
C32 C31 B1 C37 131.47(15) . . . . ?
C36 C31 B1 C37 -54.00(18) . . . . ?
C32 C31 B1 C25 17.0(2) . . . . ?
C36 C31 B1 C25 -168.52(13) . . . . ?
C30 C25 B1 C43 172.67(14) . . . . ?
C26 C25 B1 C43 -15.2(2) . . . . ?
C30 C25 B1 C37 -66.70(17) . . . . ?
C26 C25 B1 C37 105.46(18) . . . . ?
C30 C25 B1 C31 55.77(19) . . . . ?
C26 C25 B1 C31 -132.06(16) . . . . ?

loop_
_platon_squeeze_void_nr
_platon_squeeze_void_average_x
_platon_squeeze_void_average_y
_platon_squeeze_void_average_z
_platon_squeeze_void_volume
_platon_squeeze_void_count_electrons
1 -0.019 0.002 0.500 805.7 68.9
